data_1567877
loop_
_publ_author_name
'Haibach, Michael C.'
'Ickes, Andrew R.'
'Tcyrulnikov, Sergei'
'Shekhar, Shashank'
'Monfette, Sebastien'
'Swiatowiec, Rafal'
'Kotecki, Brian J.'
'Wang, Jason'
'Wall, Amanda L.'
'Henry, Rodger F.'
'Hansen, Eric C.'

_publ_section_title
;
 Enabling Suzuki-Miyaura coupling of Lewis-basic arylboronic esters with a
 nonprecious metal catalyst.
;
_journal_issue 43
_journal_name_full 'Chemical science'
_journal_page_first 12906
_journal_page_last 12912
_journal_paper_doi 10.1039/d2sc03877c
_journal_volume 13
_journal_year 2022
_chemical_formula_moiety 'C52 H52 Ni P4'
_chemical_formula_sum 'C52 H52 Ni P4'
_chemical_formula_weight 859.52
_space_group_crystal_system triclinic
_space_group_IT_number 2
_space_group_name_Hall '-P 1'
_space_group_name_H-M_alt 'P -1'
_atom_sites_solution_hydrogens geom
_audit_creation_method SHELXL-2016/6
_audit_update_record
;
2021-09-13 deposited with the CCDC.	2022-10-14 downloaded from the CCDC.
;
_cell_angle_alpha 81.696(6)
_cell_angle_beta 80.885(6)
_cell_angle_gamma 84.254(6)
_cell_formula_units_Z 2
_cell_length_a 10.507(5)
_cell_length_b 13.045(6)
_cell_length_c 16.585(8)
_cell_measurement_reflns_used 9876
_cell_measurement_temperature 100(2)
_cell_measurement_theta_max 27.644
_cell_measurement_theta_min 2.427
_cell_volume 2214.0(18)
_computing_cell_refinement 'Apex2 v2.1-4 (Bruker, 2007)'
_computing_data_collection 'Apex2 v2.1-4 (Bruker, 2007)'
_computing_data_reduction 'Apex2 v2.1-4 (Bruker, 2007)'
_computing_molecular_graphics 'ORTEP-3 for Windows v2.01'
_computing_structure_refinement 'SHELXL-2016/6 (Sheldrick, 2016)'
_computing_structure_solution 'SHELXT 2014/5 (Sheldrick, 2014)'
_diffrn_ambient_temperature 100(2)
_diffrn_measured_fraction_theta_full 1.000
_diffrn_measured_fraction_theta_max 0.920
_diffrn_measurement_device_type CCD
_diffrn_measurement_method 'omega scan'
_diffrn_radiation_type MoK\a
_diffrn_radiation_wavelength 0.71073
_diffrn_reflns_av_R_equivalents 0.0833
_diffrn_reflns_av_unetI/netI 0.0667
_diffrn_reflns_Laue_measured_fraction_full 1.000
_diffrn_reflns_Laue_measured_fraction_max 0.920
_diffrn_reflns_limit_h_max 13
_diffrn_reflns_limit_h_min -13
_diffrn_reflns_limit_k_max 17
_diffrn_reflns_limit_k_min -17
_diffrn_reflns_limit_l_max 21
_diffrn_reflns_limit_l_min -21
_diffrn_reflns_number 25702
_diffrn_reflns_point_group_measured_fraction_full 1.000
_diffrn_reflns_point_group_measured_fraction_max 0.920
_diffrn_reflns_theta_full 25.242
_diffrn_reflns_theta_max 27.739
_diffrn_reflns_theta_min 1.254
_diffrn_source 'sealed tube'
_exptl_absorpt_coefficient_mu 0.618
_exptl_absorpt_correction_type multi-scan
_exptl_crystal_colour orange
_exptl_crystal_density_diffrn 1.289
_exptl_crystal_density_meas ?
_exptl_crystal_description block
_exptl_crystal_F_000 904
_exptl_crystal_size_max 0.3
_exptl_crystal_size_mid 0.3
_exptl_crystal_size_min 0.3
_exptl_transmission_factor_max 1.000
_exptl_transmission_factor_min 0.851
_refine_diff_density_max 4.928
_refine_diff_density_min -0.734
_refine_diff_density_rms 0.190
_refine_ls_extinction_method none
_refine_ls_goodness_of_fit_ref 0.953
_refine_ls_hydrogen_treatment constr
_refine_ls_matrix_type full
_refine_ls_number_parameters 519
_refine_ls_number_reflns 10094
_refine_ls_number_restraints 0
_refine_ls_restrained_S_all 0.953
_refine_ls_R_factor_all 0.1285
_refine_ls_R_factor_gt 0.1119
_refine_ls_shift/su_max 0.000
_refine_ls_shift/su_mean 0.000
_refine_ls_structure_factor_coef Fsqd
_refine_ls_weighting_details 'w=1/[\s^2^(Fo^2^)+(0.0433P)^2^+88.9202P] where P=(Fo^2^+2Fc^2^)/3'
_refine_ls_weighting_scheme calc
_refine_ls_wR_factor_gt 0.3004
_refine_ls_wR_factor_ref 0.3129
_reflns_Friedel_coverage 0.000
_reflns_number_gt 8803
_reflns_number_total 10094
_reflns_threshold_expression 'I > 2\s(I)'
_cod_data_source_file d2sc03877c3.cif
_cod_data_source_block PPh2Me4Ni
_cod_depositor_comments
;
The following automatic conversions were performed:

data item '_exptl_crystal_density_meas' value 'none' was changed to
'?' -- the value is perceived as not measured.

Automatic conversion script
Id: cif_fix_values 7556 2019-12-06 15:28:31Z antanas 

 Adding full bibliography for 1567877--1567878.cif.
;
_cod_original_cell_volume 2214.1(19)
_cod_database_code 1567877
_shelx_shelxl_version_number 2016/6
_shelx_space_group_comment
;
The symmetry employed for this shelxl refinement is uniquely defined
by the following loop, which should always be used as a source of
symmetry information in preference to the above space-group names.
They are only intended as comments.
;

loop_
_space_group_symop_operation_xyz
'x, y, z'
'-x, -y, -z'

loop_
_atom_site_label
_atom_site_type_symbol
_atom_site_fract_x
_atom_site_fract_y
_atom_site_fract_z
_atom_site_U_iso_or_equiv
_atom_site_adp_type
_atom_site_occupancy
_atom_site_site_symmetry_order
_atom_site_calc_flag
_atom_site_refinement_flags_posn
_atom_site_refinement_flags_adp
_atom_site_refinement_flags_occupancy
_atom_site_disorder_assembly
_atom_site_disorder_group
Ni1 Ni 0.74994(10) 0.25366(8) 0.25613(6) 0.0086(2) Uani 1 1 d . . . . .
P1 P 0.8024(2) 0.29122(17) 0.12236(13) 0.0112(4) Uani 1 1 d . . . . .
P2 P 0.7066(2) 0.09783(17) 0.31763(13) 0.0120(4) Uani 1 1 d . . . . .
P3 P 0.9222(2) 0.28449(17) 0.30638(13) 0.0111(4) Uani 1 1 d . . . . .
P4 P 0.5672(2) 0.35011(17) 0.28269(13) 0.0121(4) Uani 1 1 d . . . . .
C1 C 0.9571(8) 0.2342(7) 0.0714(5) 0.0150(16) Uani 1 1 d . . . . .
C2 C 1.0028(9) 0.1357(7) 0.1047(6) 0.0191(18) Uani 1 1 d . . . . .
H2 H 0.955775 0.102529 0.153582 0.023 Uiso 1 1 calc R U . . .
C3 C 1.1156(10) 0.0843(8) 0.0685(7) 0.026(2) Uani 1 1 d . . . . .
H3 H 1.143125 0.016097 0.091221 0.031 Uiso 1 1 calc R U . . .
C4 C 1.1881(10) 0.1346(9) -0.0022(7) 0.029(2) Uani 1 1 d . . . . .
H4 H 1.265397 0.101036 -0.027558 0.035 Uiso 1 1 calc R U . . .
C5 C 1.1450(10) 0.2341(9) -0.0344(6) 0.028(2) Uani 1 1 d . . . . .
H5 H 1.195236 0.269022 -0.081102 0.034 Uiso 1 1 calc R U . . .
C6 C 1.0299(9) 0.2840(8) 0.0003(6) 0.0214(19) Uani 1 1 d . . . . .
H6 H 1.000680 0.350945 -0.023853 0.026 Uiso 1 1 calc R U . . .
C7 C 0.6980(9) 0.2630(8) 0.0483(5) 0.0177(17) Uani 1 1 d . . . . .
C8 C 0.7046(10) 0.1624(8) 0.0270(6) 0.023(2) Uani 1 1 d . . . . .
H8 H 0.764934 0.110500 0.048421 0.028 Uiso 1 1 calc R U . . .
C9 C 0.6230(10) 0.1370(9) -0.0255(6) 0.027(2) Uani 1 1 d . . . . .
H9 H 0.627844 0.068240 -0.038933 0.032 Uiso 1 1 calc R U . . .
C10 C 0.5355(10) 0.2128(9) -0.0578(6) 0.029(2) Uani 1 1 d . . . . .
H10 H 0.479833 0.195605 -0.092917 0.034 Uiso 1 1 calc R U . . .
C11 C 0.5294(10) 0.3126(10) -0.0390(6) 0.029(2) Uani 1 1 d . . . . .
H11 H 0.470127 0.364342 -0.061813 0.035 Uiso 1 1 calc R U . . .
C12 C 0.6100(9) 0.3389(8) 0.0137(6) 0.0207(19) Uani 1 1 d . . . . .
H12 H 0.605130 0.408216 0.026100 0.025 Uiso 1 1 calc R U . . .
C13 C 0.8176(9) 0.4313(7) 0.0885(5) 0.0159(16) Uani 1 1 d . . . . .
H13A H 0.893338 0.452528 0.107627 0.024 Uiso 1 1 calc R U . . .
H13B H 0.739699 0.471118 0.111714 0.024 Uiso 1 1 calc R U . . .
H13C H 0.827732 0.444534 0.028245 0.024 Uiso 1 1 calc R U . . .
C14 C 0.5646(9) 0.0405(7) 0.2937(6) 0.0167(17) Uani 1 1 d . . . . .
C15 C 0.4923(10) -0.0317(8) 0.3496(6) 0.024(2) Uani 1 1 d . . . . .
H15 H 0.518783 -0.056743 0.401531 0.028 Uiso 1 1 calc R U . . .
C16 C 0.3809(10) -0.0667(8) 0.3286(7) 0.027(2) Uani 1 1 d . . . . .
H16 H 0.332241 -0.114856 0.366636 0.033 Uiso 1 1 calc R U . . .
C17 C 0.3418(10) -0.0315(9) 0.2528(7) 0.028(2) Uani 1 1 d . . . . .
H17 H 0.265838 -0.054620 0.239307 0.034 Uiso 1 1 calc R U . . .
C18 C 0.4137(10) 0.0377(9) 0.1969(7) 0.029(2) Uani 1 1 d . . . . .
H18 H 0.387885 0.061376 0.144618 0.035 Uiso 1 1 calc R U . . .
C19 C 0.5250(9) 0.0727(8) 0.2177(6) 0.0208(19) Uani 1 1 d . . . . .
H19 H 0.574201 0.119507 0.178647 0.025 Uiso 1 1 calc R U . . .
C20 C 0.8280(9) -0.0149(7) 0.3091(6) 0.0180(18) Uani 1 1 d . . . . .
C21 C 0.9059(9) -0.0495(7) 0.3709(7) 0.022(2) Uani 1 1 d . . . . .
H21 H 0.889703 -0.020317 0.421165 0.027 Uiso 1 1 calc R U . . .
C22 C 1.0061(10) -0.1262(8) 0.3589(8) 0.029(2) Uani 1 1 d . . . . .
H22 H 1.057309 -0.149209 0.401431 0.035 Uiso 1 1 calc R U . . .
C23 C 1.0327(10) -0.1694(8) 0.2863(8) 0.033(3) Uani 1 1 d . . . . .
H23 H 1.103188 -0.220121 0.277831 0.039 Uiso 1 1 calc R U . . .
C24 C 0.9530(10) -0.1368(8) 0.2249(7) 0.029(2) Uani 1 1 d . . . . .
H24 H 0.968982 -0.167836 0.175526 0.035 Uiso 1 1 calc R U . . .
C25 C 0.8519(10) -0.0605(7) 0.2350(7) 0.023(2) Uani 1 1 d . . . . .
H25 H 0.799500 -0.039157 0.192943 0.027 Uiso 1 1 calc R U . . .
C26 C 0.6696(9) 0.0901(7) 0.4311(5) 0.0174(17) Uani 1 1 d . . . . .
H26A H 0.662188 0.017453 0.455234 0.026 Uiso 1 1 calc R U . . .
H26B H 0.587863 0.130808 0.446085 0.026 Uiso 1 1 calc R U . . .
H26C H 0.739265 0.118059 0.452127 0.026 Uiso 1 1 calc R U . . .
C27 C 0.9014(8) 0.3234(6) 0.4114(5) 0.0130(16) Uani 1 1 d . . . . .
C28 C 0.7770(9) 0.3337(7) 0.4547(6) 0.0178(17) Uani 1 1 d . . . . .
H28 H 0.705754 0.319300 0.430383 0.021 Uiso 1 1 calc R U . . .
C29 C 0.7549(10) 0.3647(8) 0.5331(6) 0.0206(19) Uani 1 1 d . . . . .
H29 H 0.669707 0.371140 0.562369 0.025 Uiso 1 1 calc R U . . .
C30 C 0.8608(10) 0.3862(8) 0.5679(6) 0.0219(19) Uani 1 1 d . . . . .
H30 H 0.847071 0.408339 0.620956 0.026 Uiso 1 1 calc R U . . .
C31 C 0.9859(10) 0.3755(7) 0.5258(6) 0.0201(19) Uani 1 1 d . . . . .
H31 H 1.057185 0.388653 0.550570 0.024 Uiso 1 1 calc R U . . .
C32 C 1.0065(8) 0.3456(7) 0.4476(5) 0.0150(16) Uani 1 1 d . . . . .
H32 H 1.091692 0.340011 0.418299 0.018 Uiso 1 1 calc R U . . .
C33 C 1.0251(8) 0.3858(7) 0.2487(5) 0.0141(16) Uani 1 1 d . . . . .
C34 C 1.1140(8) 0.3631(8) 0.1790(6) 0.0178(18) Uani 1 1 d . . . . .
H34 H 1.126763 0.294090 0.165583 0.021 Uiso 1 1 calc R U . . .
C35 C 1.1832(9) 0.4410(9) 0.1298(6) 0.022(2) Uani 1 1 d . . . . .
H35 H 1.244113 0.424634 0.083726 0.027 Uiso 1 1 calc R U . . .
C36 C 1.1631(10) 0.5417(9) 0.1480(6) 0.028(2) Uani 1 1 d . . . . .
H36 H 1.207929 0.595027 0.113130 0.033 Uiso 1 1 calc R U . . .
C37 C 1.0778(10) 0.5661(8) 0.2169(6) 0.022(2) Uani 1 1 d . . . . .
H37 H 1.066369 0.635430 0.229616 0.027 Uiso 1 1 calc R U . . .
C38 C 1.0085(9) 0.4885(7) 0.2679(6) 0.0180(18) Uani 1 1 d . . . . .
H38 H 0.950613 0.505230 0.315146 0.022 Uiso 1 1 calc R U . . .
C39 C 1.0511(8) 0.1768(7) 0.3168(6) 0.0178(17) Uani 1 1 d . . . . .
H39A H 1.074163 0.148066 0.264547 0.027 Uiso 1 1 calc R U . . .
H39B H 1.019500 0.122235 0.360307 0.027 Uiso 1 1 calc R U . . .
H39C H 1.127437 0.203434 0.331114 0.027 Uiso 1 1 calc R U . . .
C40 C 0.5701(8) 0.4932(7) 0.2760(5) 0.0149(16) Uani 1 1 d . . . . .
C41 C 0.4561(9) 0.5612(7) 0.2784(6) 0.0190(18) Uani 1 1 d . . . . .
H41 H 0.373729 0.534072 0.286835 0.023 Uiso 1 1 calc R U . . .
C42 C 0.4659(11) 0.6683(8) 0.2681(6) 0.028(2) Uani 1 1 d . . . . .
H42 H 0.389482 0.713852 0.268046 0.033 Uiso 1 1 calc R U . . .
C43 C 0.5847(11) 0.7096(8) 0.2580(6) 0.024(2) Uani 1 1 d . . . . .
H43 H 0.589922 0.782696 0.251798 0.029 Uiso 1 1 calc R U . . .
C44 C 0.6954(10) 0.6428(7) 0.2572(6) 0.0222(19) Uani 1 1 d . . . . .
H44 H 0.777302 0.670487 0.250461 0.027 Uiso 1 1 calc R U . . .
C45 C 0.6888(9) 0.5351(7) 0.2661(6) 0.0189(18) Uani 1 1 d . . . . .
H45 H 0.766025 0.490339 0.265420 0.023 Uiso 1 1 calc R U . . .
C46 C 0.4598(8) 0.3225(7) 0.3820(5) 0.0137(16) Uani 1 1 d . . . . .
C47 C 0.3816(9) 0.2394(7) 0.3933(6) 0.0177(17) Uani 1 1 d . . . . .
H47 H 0.378536 0.202337 0.348514 0.021 Uiso 1 1 calc R U . . .
C48 C 0.3076(9) 0.2101(7) 0.4696(6) 0.0198(18) Uani 1 1 d . . . . .
H48 H 0.254664 0.153751 0.476000 0.024 Uiso 1 1 calc R U . . .
C49 C 0.3113(9) 0.2634(8) 0.5366(6) 0.0210(19) Uani 1 1 d . . . . .
H49 H 0.263949 0.241960 0.588980 0.025 Uiso 1 1 calc R U . . .
C50 C 0.3855(9) 0.3484(8) 0.5250(6) 0.0214(19) Uani 1 1 d . . . . .
H50 H 0.386511 0.386755 0.569419 0.026 Uiso 1 1 calc R U . . .
C51 C 0.4587(8) 0.3777(7) 0.4483(5) 0.0158(17) Uani 1 1 d . . . . .
H51 H 0.508399 0.436094 0.441250 0.019 Uiso 1 1 calc R U . . .
C52 C 0.4466(9) 0.3475(8) 0.2133(6) 0.0214(19) Uani 1 1 d . . . . .
H52A H 0.437502 0.275332 0.206354 0.032 Uiso 1 1 calc R U . . .
H52B H 0.475180 0.386702 0.159613 0.032 Uiso 1 1 calc R U . . .
H52C H 0.363029 0.378908 0.237213 0.032 Uiso 1 1 calc R U . . .

loop_
_atom_site_aniso_label
_atom_site_aniso_U_11
_atom_site_aniso_U_22
_atom_site_aniso_U_33
_atom_site_aniso_U_23
_atom_site_aniso_U_13
_atom_site_aniso_U_12
Ni1 0.0072(4) 0.0100(5) 0.0084(5) 0.0004(3) -0.0015(4) -0.0016(4)
P1 0.0122(9) 0.0132(10) 0.0080(9) -0.0004(7) -0.0019(7) -0.0011(8)
P2 0.0118(9) 0.0101(9) 0.0134(10) 0.0006(8) -0.0013(8) -0.0017(8)
P3 0.0098(9) 0.0142(10) 0.0101(9) -0.0005(8) -0.0025(7) -0.0042(8)
P4 0.0086(9) 0.0143(10) 0.0128(10) -0.0003(8) -0.0018(7) -0.0001(8)
C1 0.015(4) 0.018(4) 0.013(4) -0.002(3) -0.004(3) 0.000(3)
C2 0.016(4) 0.020(4) 0.021(4) -0.003(4) -0.001(3) -0.003(3)
C3 0.024(5) 0.024(5) 0.028(5) -0.001(4) -0.001(4) 0.001(4)
C4 0.018(5) 0.037(6) 0.028(5) -0.009(4) 0.008(4) 0.001(4)
C5 0.019(5) 0.041(6) 0.021(5) 0.002(4) 0.004(4) -0.003(4)
C6 0.017(4) 0.032(5) 0.013(4) 0.003(4) 0.000(3) -0.003(4)
C7 0.020(4) 0.024(5) 0.009(4) -0.003(3) -0.002(3) -0.002(4)
C8 0.023(5) 0.032(5) 0.017(4) -0.010(4) -0.009(4) 0.002(4)
C9 0.027(5) 0.032(6) 0.025(5) -0.013(4) -0.004(4) -0.007(4)
C10 0.022(5) 0.046(6) 0.022(5) -0.001(4) -0.010(4) -0.014(5)
C11 0.020(5) 0.046(7) 0.020(5) 0.005(4) -0.009(4) -0.002(4)
C12 0.020(4) 0.026(5) 0.015(4) 0.004(4) -0.005(3) -0.003(4)
C13 0.018(4) 0.015(4) 0.015(4) 0.000(3) -0.002(3) -0.003(3)
C14 0.014(4) 0.013(4) 0.023(4) -0.004(3) 0.000(3) -0.002(3)
C15 0.026(5) 0.022(5) 0.023(5) -0.004(4) 0.002(4) -0.009(4)
C16 0.018(5) 0.030(5) 0.032(5) -0.004(4) 0.008(4) -0.011(4)
C17 0.017(5) 0.030(5) 0.040(6) -0.010(5) -0.004(4) -0.009(4)
C18 0.027(5) 0.032(6) 0.031(5) -0.003(4) -0.008(4) -0.015(4)
C19 0.023(5) 0.022(5) 0.020(4) -0.004(4) -0.004(4) -0.007(4)
C20 0.016(4) 0.009(4) 0.027(5) 0.003(3) -0.003(3) -0.002(3)
C21 0.016(4) 0.013(4) 0.038(6) 0.004(4) -0.009(4) -0.004(3)
C22 0.019(5) 0.016(5) 0.053(7) 0.001(4) -0.011(5) -0.003(4)
C23 0.016(5) 0.021(5) 0.060(8) -0.005(5) -0.002(5) 0.000(4)
C24 0.023(5) 0.021(5) 0.044(6) -0.016(5) 0.004(4) -0.006(4)
C25 0.024(5) 0.013(4) 0.031(5) -0.003(4) -0.002(4) -0.002(4)
C26 0.020(4) 0.018(4) 0.013(4) 0.004(3) -0.005(3) -0.001(3)
C27 0.016(4) 0.013(4) 0.011(4) 0.000(3) -0.006(3) -0.001(3)
C28 0.016(4) 0.021(4) 0.017(4) -0.004(3) -0.007(3) -0.002(3)
C29 0.025(5) 0.025(5) 0.012(4) -0.006(4) -0.003(3) 0.002(4)
C30 0.030(5) 0.020(4) 0.018(4) -0.005(4) -0.012(4) 0.002(4)
C31 0.028(5) 0.020(4) 0.015(4) -0.002(3) -0.013(4) -0.004(4)
C32 0.015(4) 0.016(4) 0.017(4) -0.002(3) -0.006(3) -0.004(3)
C33 0.010(4) 0.019(4) 0.014(4) 0.000(3) -0.004(3) -0.003(3)
C34 0.012(4) 0.024(5) 0.017(4) 0.004(3) -0.006(3) -0.004(3)
C35 0.013(4) 0.043(6) 0.012(4) 0.008(4) -0.008(3) -0.008(4)
C36 0.026(5) 0.034(6) 0.026(5) 0.010(4) -0.012(4) -0.017(4)
C37 0.030(5) 0.017(4) 0.024(5) 0.004(4) -0.014(4) -0.012(4)
C38 0.018(4) 0.022(4) 0.017(4) 0.000(3) -0.010(3) -0.009(4)
C39 0.011(4) 0.019(4) 0.023(4) -0.002(3) -0.002(3) -0.002(3)
C40 0.016(4) 0.014(4) 0.012(4) 0.001(3) 0.001(3) 0.004(3)
C41 0.016(4) 0.018(4) 0.019(4) 0.001(3) 0.000(3) 0.006(3)
C42 0.033(6) 0.025(5) 0.017(4) 0.004(4) 0.000(4) 0.018(4)
C43 0.042(6) 0.016(4) 0.013(4) 0.001(3) -0.003(4) 0.000(4)
C44 0.030(5) 0.017(4) 0.018(4) -0.002(3) 0.003(4) -0.003(4)
C45 0.023(5) 0.016(4) 0.017(4) -0.003(3) -0.002(3) 0.001(3)
C46 0.007(3) 0.020(4) 0.014(4) 0.000(3) 0.000(3) -0.003(3)
C47 0.015(4) 0.019(4) 0.020(4) -0.005(3) -0.002(3) -0.004(3)
C48 0.013(4) 0.021(4) 0.025(5) 0.005(4) -0.004(3) -0.006(3)
C49 0.017(4) 0.027(5) 0.018(4) 0.003(4) -0.001(3) -0.005(4)
C50 0.023(5) 0.027(5) 0.013(4) -0.001(4) -0.001(3) 0.000(4)
C51 0.013(4) 0.016(4) 0.018(4) 0.000(3) -0.003(3) -0.003(3)
C52 0.016(4) 0.029(5) 0.020(4) -0.004(4) -0.008(3) 0.003(4)

loop_
_atom_type_symbol
_atom_type_description
_atom_type_scat_dispersion_real
_atom_type_scat_dispersion_imag
_atom_type_scat_source
C C 0.0033 0.0016 'International Tables Vol C Tables 4.2.6.8 and 6.1.1.4'
H H 0.0000 0.0000 'International Tables Vol C Tables 4.2.6.8 and 6.1.1.4'
Ni Ni 0.3393 1.1124 'International Tables Vol C Tables 4.2.6.8 and 6.1.1.4'
P P 0.1023 0.0942 'International Tables Vol C Tables 4.2.6.8 and 6.1.1.4'

loop_
_geom_angle_atom_site_label_1
_geom_angle_atom_site_label_2
_geom_angle_atom_site_label_3
_geom_angle
_geom_angle_site_symmetry_1
_geom_angle_site_symmetry_3
_geom_angle_publ_flag
P1 Ni1 P2 123.67(9) . . ?
P1 Ni1 P3 104.08(9) . . ?
P2 Ni1 P3 103.54(9) . . ?
P1 Ni1 P4 103.15(9) . . ?
P2 Ni1 P4 104.16(9) . . ?
P3 Ni1 P4 119.61(10) . . ?
C13 P1 C1 101.3(4) . . ?
C13 P1 C7 99.9(4) . . ?
C1 P1 C7 97.4(4) . . ?
C13 P1 Ni1 113.3(3) . . ?
C1 P1 Ni1 119.2(3) . . ?
C7 P1 Ni1 122.0(3) . . ?
C26 P2 C14 101.2(4) . . ?
C26 P2 C20 99.7(4) . . ?
C14 P2 C20 99.5(4) . . ?
C26 P2 Ni1 113.5(3) . . ?
C14 P2 Ni1 118.3(3) . . ?
C20 P2 Ni1 121.3(3) . . ?
C33 P3 C27 100.2(4) . . ?
C33 P3 C39 98.0(4) . . ?
C27 P3 C39 99.7(4) . . ?
C33 P3 Ni1 118.5(3) . . ?
C27 P3 Ni1 118.9(3) . . ?
C39 P3 Ni1 117.6(3) . . ?
C52 P4 C46 98.0(4) . . ?
C52 P4 C40 98.5(4) . . ?
C46 P4 C40 100.4(4) . . ?
C52 P4 Ni1 115.9(3) . . ?
C46 P4 Ni1 120.2(3) . . ?
C40 P4 Ni1 119.5(3) . . ?
C2 C1 C6 118.5(8) . . ?
C2 C1 P1 117.8(7) . . ?
C6 C1 P1 123.7(7) . . ?
C1 C2 C3 122.0(9) . . ?
C1 C2 H2 119.0 . . ?
C3 C2 H2 119.0 . . ?
C2 C3 C4 119.2(10) . . ?
C2 C3 H3 120.4 . . ?
C4 C3 H3 120.4 . . ?
C5 C4 C3 119.1(9) . . ?
C5 C4 H4 120.4 . . ?
C3 C4 H4 120.4 . . ?
C4 C5 C6 121.6(9) . . ?
C4 C5 H5 119.2 . . ?
C6 C5 H5 119.2 . . ?
C5 C6 C1 119.6(9) . . ?
C5 C6 H6 120.2 . . ?
C1 C6 H6 120.2 . . ?
C8 C7 C12 118.2(9) . . ?
C8 C7 P1 119.4(7) . . ?
C12 C7 P1 122.5(7) . . ?
C7 C8 C9 120.9(9) . . ?
C7 C8 H8 119.5 . . ?
C9 C8 H8 119.5 . . ?
C10 C9 C8 119.9(10) . . ?
C10 C9 H9 120.0 . . ?
C8 C9 H9 120.0 . . ?
C11 C10 C9 120.0(9) . . ?
C11 C10 H10 120.0 . . ?
C9 C10 H10 120.0 . . ?
C10 C11 C12 120.6(10) . . ?
C10 C11 H11 119.7 . . ?
C12 C11 H11 119.7 . . ?
C11 C12 C7 120.3(10) . . ?
C11 C12 H12 119.8 . . ?
C7 C12 H12 119.8 . . ?
P1 C13 H13A 109.5 . . ?
P1 C13 H13B 109.5 . . ?
H13A C13 H13B 109.5 . . ?
P1 C13 H13C 109.5 . . ?
H13A C13 H13C 109.5 . . ?
H13B C13 H13C 109.5 . . ?
C19 C14 C15 118.1(9) . . ?
C19 C14 P2 118.1(7) . . ?
C15 C14 P2 123.7(7) . . ?
C16 C15 C14 120.2(10) . . ?
C16 C15 H15 119.9 . . ?
C14 C15 H15 119.9 . . ?
C17 C16 C15 120.5(9) . . ?
C17 C16 H16 119.7 . . ?
C15 C16 H16 119.7 . . ?
C16 C17 C18 119.7(9) . . ?
C16 C17 H17 120.1 . . ?
C18 C17 H17 120.1 . . ?
C17 C18 C19 119.9(10) . . ?
C17 C18 H18 120.0 . . ?
C19 C18 H18 120.0 . . ?
C14 C19 C18 121.5(9) . . ?
C14 C19 H19 119.2 . . ?
C18 C19 H19 119.2 . . ?
C21 C20 C25 119.1(9) . . ?
C21 C20 P2 121.6(8) . . ?
C25 C20 P2 119.0(7) . . ?
C22 C21 C20 120.4(10) . . ?
C22 C21 H21 119.8 . . ?
C20 C21 H21 119.8 . . ?
C23 C22 C21 121.1(11) . . ?
C23 C22 H22 119.5 . . ?
C21 C22 H22 119.5 . . ?
C22 C23 C24 118.7(10) . . ?
C22 C23 H23 120.6 . . ?
C24 C23 H23 120.6 . . ?
C25 C24 C23 121.6(10) . . ?
C25 C24 H24 119.2 . . ?
C23 C24 H24 119.2 . . ?
C24 C25 C20 119.0(10) . . ?
C24 C25 H25 120.5 . . ?
C20 C25 H25 120.5 . . ?
P2 C26 H26A 109.5 . . ?
P2 C26 H26B 109.5 . . ?
H26A C26 H26B 109.5 . . ?
P2 C26 H26C 109.5 . . ?
H26A C26 H26C 109.5 . . ?
H26B C26 H26C 109.5 . . ?
C28 C27 C32 119.0(8) . . ?
C28 C27 P3 118.5(6) . . ?
C32 C27 P3 122.4(7) . . ?
C27 C28 C29 121.2(8) . . ?
C27 C28 H28 119.4 . . ?
C29 C28 H28 119.4 . . ?
C28 C29 C30 118.7(9) . . ?
C28 C29 H29 120.6 . . ?
C30 C29 H29 120.6 . . ?
C31 C30 C29 120.8(9) . . ?
C31 C30 H30 119.6 . . ?
C29 C30 H30 119.6 . . ?
C32 C31 C30 119.9(9) . . ?
C32 C31 H31 120.0 . . ?
C30 C31 H31 120.0 . . ?
C31 C32 C27 120.3(8) . . ?
C31 C32 H32 119.9 . . ?
C27 C32 H32 119.9 . . ?
C38 C33 C34 118.7(8) . . ?
C38 C33 P3 121.3(7) . . ?
C34 C33 P3 119.7(7) . . ?
C35 C34 C33 120.7(9) . . ?
C35 C34 H34 119.7 . . ?
C33 C34 H34 119.7 . . ?
C36 C35 C34 119.9(9) . . ?
C36 C35 H35 120.0 . . ?
C34 C35 H35 120.0 . . ?
C35 C36 C37 120.6(9) . . ?
C35 C36 H36 119.7 . . ?
C37 C36 H36 119.7 . . ?
C36 C37 C38 120.3(9) . . ?
C36 C37 H37 119.9 . . ?
C38 C37 H37 119.9 . . ?
C37 C38 C33 119.7(9) . . ?
C37 C38 H38 120.1 . . ?
C33 C38 H38 120.1 . . ?
P3 C39 H39A 109.5 . . ?
P3 C39 H39B 109.5 . . ?
H39A C39 H39B 109.5 . . ?
P3 C39 H39C 109.5 . . ?
H39A C39 H39C 109.5 . . ?
H39B C39 H39C 109.5 . . ?
C45 C40 C41 118.9(8) . . ?
C45 C40 P4 118.6(7) . . ?
C41 C40 P4 122.4(7) . . ?
C42 C41 C40 119.4(9) . . ?
C42 C41 H41 120.3 . . ?
C40 C41 H41 120.3 . . ?
C43 C42 C41 121.4(9) . . ?
C43 C42 H42 119.3 . . ?
C41 C42 H42 119.3 . . ?
C44 C43 C42 118.9(9) . . ?
C44 C43 H43 120.5 . . ?
C42 C43 H43 120.5 . . ?
C43 C44 C45 121.0(10) . . ?
C43 C44 H44 119.5 . . ?
C45 C44 H44 119.5 . . ?
C40 C45 C44 120.3(9) . . ?
C40 C45 H45 119.8 . . ?
C44 C45 H45 119.8 . . ?
C51 C46 C47 118.0(8) . . ?
C51 C46 P4 122.7(6) . . ?
C47 C46 P4 119.2(7) . . ?
C46 C47 C48 121.1(8) . . ?
C46 C47 H47 119.5 . . ?
C48 C47 H47 119.5 . . ?
C47 C48 C49 120.3(9) . . ?
C47 C48 H48 119.8 . . ?
C49 C48 H48 119.8 . . ?
C50 C49 C48 118.9(9) . . ?
C50 C49 H49 120.5 . . ?
C48 C49 H49 120.5 . . ?
C49 C50 C51 120.4(9) . . ?
C49 C50 H50 119.8 . . ?
C51 C50 H50 119.8 . . ?
C46 C51 C50 121.2(8) . . ?
C46 C51 H51 119.4 . . ?
C50 C51 H51 119.4 . . ?
P4 C52 H52A 109.5 . . ?
P4 C52 H52B 109.5 . . ?
H52A C52 H52B 109.5 . . ?
P4 C52 H52C 109.5 . . ?
H52A C52 H52C 109.5 . . ?
H52B C52 H52C 109.5 . . ?

loop_
_geom_bond_atom_site_label_1
_geom_bond_atom_site_label_2
_geom_bond_distance
_geom_bond_site_symmetry_2
_geom_bond_publ_flag
Ni1 P1 2.195(2) . ?
Ni1 P2 2.195(2) . ?
Ni1 P3 2.203(2) . ?
Ni1 P4 2.208(2) . ?
P1 C13 1.847(9) . ?
P1 C1 1.848(9) . ?
P1 C7 1.868(9) . ?
P2 C26 1.851(9) . ?
P2 C14 1.854(9) . ?
P2 C20 1.854(9) . ?
P3 C33 1.851(9) . ?
P3 C27 1.857(9) . ?
P3 C39 1.860(9) . ?
P4 C52 1.847(9) . ?
P4 C46 1.854(8) . ?
P4 C40 1.857(9) . ?
C1 C2 1.394(13) . ?
C1 C6 1.410(12) . ?
C2 C3 1.395(13) . ?
C2 H2 0.9500 . ?
C3 C4 1.407(14) . ?
C3 H3 0.9500 . ?
C4 C5 1.391(16) . ?
C4 H4 0.9500 . ?
C5 C6 1.395(14) . ?
C5 H5 0.9500 . ?
C6 H6 0.9500 . ?
C7 C8 1.399(14) . ?
C7 C12 1.409(13) . ?
C8 C9 1.407(13) . ?
C8 H8 0.9500 . ?
C9 C10 1.389(16) . ?
C9 H9 0.9500 . ?
C10 C11 1.376(17) . ?
C10 H10 0.9500 . ?
C11 C12 1.407(14) . ?
C11 H11 0.9500 . ?
C12 H12 0.9500 . ?
C13 H13A 0.9800 . ?
C13 H13B 0.9800 . ?
C13 H13C 0.9800 . ?
C14 C19 1.386(13) . ?
C14 C15 1.411(13) . ?
C15 C16 1.408(14) . ?
C15 H15 0.9500 . ?
C16 C17 1.384(16) . ?
C16 H16 0.9500 . ?
C17 C18 1.385(15) . ?
C17 H17 0.9500 . ?
C18 C19 1.405(13) . ?
C18 H18 0.9500 . ?
C19 H19 0.9500 . ?
C20 C21 1.408(13) . ?
C20 C25 1.418(14) . ?
C21 C22 1.389(14) . ?
C21 H21 0.9500 . ?
C22 C23 1.380(17) . ?
C22 H22 0.9500 . ?
C23 C24 1.411(17) . ?
C23 H23 0.9500 . ?
C24 C25 1.389(14) . ?
C24 H24 0.9500 . ?
C25 H25 0.9500 . ?
C26 H26A 0.9800 . ?
C26 H26B 0.9800 . ?
C26 H26C 0.9800 . ?
C27 C28 1.393(12) . ?
C27 C32 1.410(11) . ?
C28 C29 1.396(12) . ?
C28 H28 0.9500 . ?
C29 C30 1.401(13) . ?
C29 H29 0.9500 . ?
C30 C31 1.392(14) . ?
C30 H30 0.9500 . ?
C31 C32 1.386(12) . ?
C31 H31 0.9500 . ?
C32 H32 0.9500 . ?
C33 C38 1.409(13) . ?
C33 C34 1.413(12) . ?
C34 C35 1.396(13) . ?
C34 H34 0.9500 . ?
C35 C36 1.379(16) . ?
C35 H35 0.9500 . ?
C36 C37 1.391(16) . ?
C36 H36 0.9500 . ?
C37 C38 1.405(13) . ?
C37 H37 0.9500 . ?
C38 H38 0.9500 . ?
C39 H39A 0.9800 . ?
C39 H39B 0.9800 . ?
C39 H39C 0.9800 . ?
C40 C45 1.388(13) . ?
C40 C41 1.416(12) . ?
C41 C42 1.395(14) . ?
C41 H41 0.9500 . ?
C42 C43 1.385(16) . ?
C42 H42 0.9500 . ?
C43 C44 1.381(15) . ?
C43 H43 0.9500 . ?
C44 C45 1.400(13) . ?
C44 H44 0.9500 . ?
C45 H45 0.9500 . ?
C46 C51 1.396(12) . ?
C46 C47 1.398(12) . ?
C47 C48 1.400(13) . ?
C47 H47 0.9500 . ?
C48 C49 1.400(14) . ?
C48 H48 0.9500 . ?
C49 C50 1.392(14) . ?
C49 H49 0.9500 . ?
C50 C51 1.402(12) . ?
C50 H50 0.9500 . ?
C51 H51 0.9500 . ?
C52 H52A 0.9800 . ?
C52 H52B 0.9800 . ?
C52 H52C 0.9800 . ?
